data_2011553
loop_
_publ_author_name
'Bolte, Michael'
'Hensen, Karl'
'Faber, Alexander'

_publ_section_title
;
 Complexes of germanium bromides with 4-picoline and 3,4-lutidine
;
_journal_issue 11
_journal_name_full 'Acta Crystallographica Section C'
_journal_page_first e499
_journal_page_last e500
_journal_paper_doi 10.1107/S0108270100014153
_journal_volume 56
_journal_year 2000
_chemical_formula_iupac '[Ge Br4 (C6 H7 N)2]'
_chemical_formula_moiety 'C12 H14 Br4 Ge N2'
_chemical_formula_sum 'C12 H14 Br4 Ge N2'
_chemical_formula_weight 578.48
_chemical_name_systematic ?
_space_group_IT_number 53
_symmetry_cell_setting orthorhombic
_symmetry_space_group_name_Hall '-P 2ac 2'
_symmetry_space_group_name_H-M 'P m n a'
_audit_creation_method SHELXL-97
_cell_angle_alpha 90.00
_cell_angle_beta 90.00
_cell_angle_gamma 90.00
_cell_formula_units_Z 2
_cell_length_a 7.3600(10)
_cell_length_b 8.3600(10)
_cell_length_c 13.5610(10)
_cell_measurement_reflns_used 5051
_cell_measurement_temperature 173(2)
_cell_measurement_theta_max 25
_cell_measurement_theta_min 1
_cell_volume 834.40(16)
_computing_cell_refinement SMART
_computing_data_collection 'SMART (Siemens, 1995)'
_computing_data_reduction 'SAINT (Siemens, 1995)'
_computing_publication_material SHELXL97
_computing_structure_refinement 'SHELXL97 (Sheldrick, 1997)'
_computing_structure_solution 'SHELXS97 (Sheldrick, 1990)'
_diffrn_ambient_temperature 173(2)
_diffrn_measured_fraction_theta_full 1.000
_diffrn_measured_fraction_theta_max 1.000
_diffrn_measurement_device_type 'Siemens CCD three-circle'
_diffrn_measurement_method \w
_diffrn_radiation_monochromator graphite
_diffrn_radiation_source 'fine-focus sealed tube'
_diffrn_radiation_type MoK\a
_diffrn_radiation_wavelength .71073
_diffrn_reflns_av_R_equivalents .0744
_diffrn_reflns_av_sigmaI/netI .0270
_diffrn_reflns_limit_h_max 9
_diffrn_reflns_limit_h_min -9
_diffrn_reflns_limit_k_max 11
_diffrn_reflns_limit_k_min -11
_diffrn_reflns_limit_l_max 18
_diffrn_reflns_limit_l_min -18
_diffrn_reflns_number 14794
_diffrn_reflns_theta_full 28.27
_diffrn_reflns_theta_max 28.27
_diffrn_reflns_theta_min 2.44
_diffrn_standards_decay_% 0
_diffrn_standards_interval_time 900
_diffrn_standards_number 112
_exptl_absorpt_coefficient_mu 11.401
_exptl_absorpt_correction_T_max .319
_exptl_absorpt_correction_T_min .089
_exptl_absorpt_correction_type empirical
_exptl_absorpt_process_details '(SADABS; Sheldrick, 1996)'
_exptl_crystal_colour yellow
_exptl_crystal_density_diffrn 2.302
_exptl_crystal_density_method 'not measured'
_exptl_crystal_description needle
_exptl_crystal_F_000 544
_exptl_crystal_size_max .36
_exptl_crystal_size_mid .16
_exptl_crystal_size_min .10
_refine_diff_density_max .479
_refine_diff_density_min -.636
_refine_ls_extinction_coef .0027(3)
_refine_ls_extinction_method SHELXL97
_refine_ls_goodness_of_fit_ref 1.075
_refine_ls_hydrogen_treatment constr
_refine_ls_matrix_type full
_refine_ls_number_parameters 57
_refine_ls_number_reflns 1122
_refine_ls_number_restraints 0
_refine_ls_restrained_S_all 1.075
_refine_ls_R_factor_all .047
_refine_ls_R_factor_gt .028
_refine_ls_shift/su_max <0.001
_refine_ls_shift/su_mean <0.001
_refine_ls_structure_factor_coef Fsqd
_refine_ls_weighting_details 'calc w = 1/[\s^2^(Fo^2^)+(0.0202P)^2^+1.2129P] where P = (Fo^2^+2Fc^2^)/3'
_refine_ls_weighting_scheme calc
_refine_ls_wR_factor_ref .056
_reflns_number_gt 869
_reflns_number_total 1122
_reflns_threshold_expression I>2\s(I)
_cod_data_source_file qa0420.cif
_cod_data_source_block I
_cod_depositor_comments
;
The following automatic conversions were performed:
'_symmetry_cell_setting' value 'Orthorhombic' changed to 'orthorhombic'
according to '/home/saulius/struct/CIF-dictionaries/cif_core.dic'
dictionary named 'cif_core.dic' version 2.4.1 from 2010-06-29.

Automatic conversion script
Id: cif_fix_enum 1527 2010-12-29 10:47:43Z saulius 

The following automatic conversions were performed:

'_symmetry_cell_setting' value 'Orthorhombic' changed to
'orthorhombic' according to
/home/saulius/struct/CIF-dictionaries/cif_core.dic dictionary named
'cif_core.dic' version 2.4.1 from 2010-06-29.

Automatic conversion script
Id: cif_fix_values 1715 2011-07-08 13:25:40Z adriana 
;
_cod_database_code 2011553
_cod_database_fobs_code 2011553

loop_
_symmetry_equiv_pos_as_xyz
'x, y, z'
'-x+1/2, -y, z+1/2'
'-x+1/2, y, -z+1/2'
'x, -y, -z'
'-x, -y, -z'
'x-1/2, y, -z-1/2'
'x-1/2, -y, z-1/2'
'-x, y, z'

loop_
_atom_site_label
_atom_site_fract_x
_atom_site_fract_y
_atom_site_fract_z
_atom_site_U_iso_or_equiv
_atom_site_adp_type
_atom_site_calc_flag
_atom_site_refinement_flags
_atom_site_occupancy
_atom_site_disorder_assembly
_atom_site_disorder_group
_atom_site_type_symbol
Br1 .73632(5) .16531(4) .42513(3) .03106(13) Uani d . 1 . . Br
Ge1 .5000 .0000 .5000 .01701(16) Uani d S 1 . . Ge
N1 .5000 .1469(4) .6241(3) .0178(8) Uani d S 1 . . N
C2 .5000 .3075(5) .6141(3) .0222(10) Uani d S 1 . . C
H2 .5000 .3522 .5497 .027 Uiso calc SR 1 . . H
C3 .5000 .4082(6) .6938(4) .0255(11) Uani d S 1 . . C
H3 .5000 .5208 .6840 .031 Uiso calc SR 1 . . H
C4 .5000 .3459(6) .7891(3) .0223(10) Uani d S 1 . . C
C41 .5000 .4520(6) .8782(3) .0292(11) Uani d S 1 . . C
H41A .5000 .5639 .8596 .044 Uiso d SPR .50 A 1 H
H41B .3975 .4196 .9183 .044 Uiso d PR .50 A 1 H
H41C .5000 .3852 .9367 .044 Uiso d SPR .50 A 2 H
H41D .3929 .5195 .8757 .044 Uiso d PR .50 A 2 H
C5 .5000 .1803(6) .7984(3) .0240(10) Uani d S 1 . . C
H5 .5000 .1328 .8620 .029 Uiso calc SR 1 . . H
C6 .5000 .0850(6) .7158(3) .0221(10) Uani d S 1 . . C
H6 .5000 -.0279 .7237 .027 Uiso calc SR 1 . . H

loop_
_atom_site_aniso_label
_atom_site_aniso_U_11
_atom_site_aniso_U_22
_atom_site_aniso_U_33
_atom_site_aniso_U_12
_atom_site_aniso_U_13
_atom_site_aniso_U_23
Br1 .0313(2) .02804(19) .0338(2) -.01124(16) .00933(15) -.00716(16)
Ge1 .0182(3) .0142(3) .0186(3) .000 .000 -.0030(3)
N1 .0200(18) .0126(18) .0208(18) .000 .000 -.0046(15)
C2 .027(2) .018(2) .022(2) .000 .000 .0002(19)
C3 .030(3) .013(2) .034(3) .000 .000 -.004(2)
C4 .017(2) .024(2) .025(2) .000 .000 -.009(2)
C41 .037(3) .025(3) .026(3) .000 .000 -.010(2)
C5 .030(2) .021(2) .021(2) .000 .000 -.002(2)
C6 .030(2) .015(2) .021(2) .000 .000 -.0016(19)

loop_
_atom_type_symbol
_atom_type_description
_atom_type_scat_dispersion_real
_atom_type_scat_dispersion_imag
_atom_type_scat_source
C C .0033 .0016 'International Tables Vol C Tables 4.2.6.8 and 6.1.1.4'
H H .0000 .0000 'International Tables Vol C Tables 4.2.6.8 and 6.1.1.4'
N N .0061 .0033 'International Tables Vol C Tables 4.2.6.8 and 6.1.1.4'
Ge Ge .1547 1.8001 'International Tables Vol C Tables 4.2.6.8 and 6.1.1.4'
Br Br -.2901 2.4595 'International Tables Vol C Tables 4.2.6.8 and 6.1.1.4'

loop_
_geom_angle_atom_site_label_1
_geom_angle_atom_site_label_2
_geom_angle_atom_site_label_3
_geom_angle_site_symmetry_1
_geom_angle_site_symmetry_3
_geom_angle
N1 Ge1 N1 . 5_656 180.0
N1 Ge1 Br1 . . 90.14(7)
N1 Ge1 Br1 5_656 . 89.86(7)
N1 Ge1 Br1 . 5_656 89.86(7)
N1 Ge1 Br1 5_656 5_656 90.14(7)
Br1 Ge1 Br1 . 5_656 180.0
N1 Ge1 Br1 . 4_556 89.86(7)
N1 Ge1 Br1 5_656 4_556 90.14(7)
Br1 Ge1 Br1 . 4_556 89.19(2)
Br1 Ge1 Br1 5_656 4_556 90.81(2)
N1 Ge1 Br1 . 8_655 90.14(7)
N1 Ge1 Br1 5_656 8_655 89.86(7)
Br1 Ge1 Br1 . 8_655 90.81(2)
Br1 Ge1 Br1 5_656 8_655 89.19(2)
Br1 Ge1 Br1 4_556 8_655 180.000(15)
C6 N1 C2 . . 118.3(4)
C6 N1 Ge1 . . 121.3(3)
C2 N1 Ge1 . . 120.3(3)
N1 C2 C3 . . 122.2(4)
N1 C2 H2 . . 118.9
C3 C2 H2 . . 118.9
C2 C3 C4 . . 120.1(4)
C2 C3 H3 . . 119.9
C4 C3 H3 . . 119.9
C5 C4 C3 . . 117.1(4)
C5 C4 C41 . . 121.1(4)
C3 C4 C41 . . 121.8(4)
C4 C41 H41A . . 111.2
C4 C41 H41B . . 106.7
H41A C41 H41B . . 114.6
C4 C41 H41C . . 108.6
H41A C41 H41C . . 140.2
H41B C41 H41C . . 51.7
C4 C41 H41D . . 108.5
H41A C41 H41D . . 55.2
H41B C41 H41D . . 63.2
H41C C41 H41D . . 111.3
C6 C5 C4 . . 120.2(4)
C6 C5 H5 . . 119.9
C4 C5 H5 . . 119.9
N1 C6 C5 . . 122.0(4)
N1 C6 H6 . . 119.0
C5 C6 H6 . . 119.0

loop_
_geom_bond_atom_site_label_1
_geom_bond_atom_site_label_2
_geom_bond_site_symmetry_2
_geom_bond_distance
_geom_bond_publ_flag
Br1 Ge1 . 2.4425(4) ?
Ge1 N1 . 2.083(3) ?
Ge1 N1 5_656 2.083(3) ?
Ge1 Br1 5_656 2.4425(4) ?
Ge1 Br1 4_556 2.4425(4) ?
Ge1 Br1 8_655 2.4425(4) ?
N1 C6 . 1.347(6) ?
N1 C2 . 1.350(5) ?
C2 C3 . 1.369(6) ?
C2 H2 . .9500 ?
C3 C4 . 1.394(7) ?
C3 H3 . .9500 ?
C4 C5 . 1.391(6) ?
C4 C41 . 1.498(6) ?
C41 H41A . .9693 ?
C41 H41B . .9693 ?
C41 H41C . .9699 ?
C41 H41D . .9701 ?
C5 C6 . 1.374(6) ?
C5 H5 . .9500 ?
C6 H6 . .9500 ?

loop_
_geom_torsion_atom_site_label_1
_geom_torsion_atom_site_label_2
_geom_torsion_atom_site_label_3
_geom_torsion_atom_site_label_4
_geom_torsion_site_symmetry_1
_geom_torsion
N1 Ge1 N1 C6 5_656 180.0(6)
Br1 Ge1 N1 C6 . -134.594(10)
Br1 Ge1 N1 C6 5_656 45.406(10)
Br1 Ge1 N1 C6 4_556 -45.406(10)
Br1 Ge1 N1 C6 8_655 134.594(10)
N1 Ge1 N1 C2 5_656 0E1(10)
Br1 Ge1 N1 C2 . 45.406(10)
Br1 Ge1 N1 C2 5_656 -134.594(10)
Br1 Ge1 N1 C2 4_556 134.594(10)
Br1 Ge1 N1 C2 8_655 -45.406(10)
C6 N1 C2 C3 . .000(2)
Ge1 N1 C2 C3 . 180.0000(10)
N1 C2 C3 C4 . .000(2)
C2 C3 C4 C5 . .000(2)
C2 C3 C4 C41 . 180.000(2)
C3 C4 C5 C6 . .000(2)
C41 C4 C5 C6 . 180.000(2)
C2 N1 C6 C5 . .000(2)
Ge1 N1 C6 C5 . 180.0000(10)
C4 C5 C6 N1 . .000(2)
